data_2228861
loop_
_publ_author_name
'Haque, Rosenani A.'
'Ghdhayeb, Mohammed Z.'
'Abdallah, Hassan H.'
'Quah, Ching Kheng'
'Fun, Hoong-Kun'

_publ_section_title
;
 1,3-Bis[(3-allylimidazol-3-ium-1-yl)methyl]benzene
 bis(hexafluoridophosphate)
;
_journal_coeditor_code RZ2529
_journal_issue 1
_journal_name_full 'Acta Crystallographica Section E'
_journal_page_first o80
_journal_page_last o81
_journal_paper_doi 10.1107/S1600536810050683
_journal_volume 67
_journal_year 2011
_chemical_formula_iupac 'C20 H24 N4 2+, 2P F6 -'
_chemical_formula_moiety 'C20 H24 N4 2+, 2(F6 P -)'
_chemical_formula_sum 'C20 H24 F12 N4 P2'
_chemical_formula_weight 610.37
_chemical_name_common
;
1,3-Bis[(3-allylimidazol-3-ium-1-yl)methyl]benzene bis(hexafluoridophosphate)
;
_chemical_name_systematic
;
3,3'-Diallyl-1,1'-[<i>m</i>-phenylenebis(methylidene)]diimidazol-3-ium
bis(hexafluoridophosphate)
;
_space_group_IT_number 14
_symmetry_cell_setting monoclinic
_symmetry_space_group_name_Hall '-P 2ybc'
_symmetry_space_group_name_H-M 'P 1 21/c 1'
_atom_sites_solution_hydrogens geom
_atom_sites_solution_primary direct
_atom_sites_solution_secondary difmap
_audit_creation_method SHELXL-97
_cell_angle_alpha 90.00
_cell_angle_beta 101.138(2)
_cell_angle_gamma 90.00
_cell_formula_units_Z 4
_cell_length_a 9.8748(4)
_cell_length_b 9.9098(3)
_cell_length_c 26.1240(10)
_cell_measurement_reflns_used 9952
_cell_measurement_temperature 296(2)
_cell_measurement_theta_max 29.83
_cell_measurement_theta_min 2.60
_cell_volume 2508.27(16)
_computing_cell_refinement 'SAINT (Bruker, 2009)'
_computing_data_collection 'APEX2 (Bruker, 2009)'
_computing_data_reduction 'SAINT (Bruker, 2009)'
_computing_molecular_graphics 'SHELXTL (Sheldrick, 2008)'
_computing_publication_material
;
SHELXTL (Sheldrick, 2008) and PLATON (Spek, 2009)
;
_computing_structure_refinement 'SHELXTL (Sheldrick, 2008)'
_computing_structure_solution 'SHELXTL (Sheldrick, 2008)'
_diffrn_ambient_temperature 296
_diffrn_measured_fraction_theta_full 1.000
_diffrn_measured_fraction_theta_max 1.000
_diffrn_measurement_device_type
;
Bruker SMART APEXII CCD area-detector
;
_diffrn_measurement_method '\f and \w'
_diffrn_radiation_monochromator graphite
_diffrn_radiation_source 'fine-focus sealed tube'
_diffrn_radiation_type MoK\a
_diffrn_radiation_wavelength 0.71073
_diffrn_reflns_av_R_equivalents 0.0586
_diffrn_reflns_av_sigmaI/netI 0.0366
_diffrn_reflns_limit_h_max 12
_diffrn_reflns_limit_h_min -12
_diffrn_reflns_limit_k_max 12
_diffrn_reflns_limit_k_min -12
_diffrn_reflns_limit_l_max 32
_diffrn_reflns_limit_l_min -32
_diffrn_reflns_number 35601
_diffrn_reflns_theta_full 26.50
_diffrn_reflns_theta_max 26.50
_diffrn_reflns_theta_min 2.10
_diffrn_standards_number 0
_exptl_absorpt_coefficient_mu 0.281
_exptl_absorpt_correction_T_max 0.9242
_exptl_absorpt_correction_T_min 0.9212
_exptl_absorpt_correction_type multi-scan
_exptl_absorpt_process_details '(<i>SADABS</i>; Bruker, 2009)'
_exptl_crystal_colour colourless
_exptl_crystal_density_diffrn 1.616
_exptl_crystal_density_method 'not measured'
_exptl_crystal_description block
_exptl_crystal_F_000 1240
_exptl_crystal_size_max 0.247
_exptl_crystal_size_mid 0.203
_exptl_crystal_size_min 0.20
_refine_diff_density_max 0.546
_refine_diff_density_min -0.556
_refine_ls_extinction_method none
_refine_ls_goodness_of_fit_ref 1.144
_refine_ls_hydrogen_treatment constr
_refine_ls_matrix_type full
_refine_ls_number_parameters 431
_refine_ls_number_reflns 5217
_refine_ls_number_restraints 0
_refine_ls_restrained_S_all 1.144
_refine_ls_R_factor_all 0.1236
_refine_ls_R_factor_gt 0.1079
_refine_ls_shift/su_max_lt 0.001
_refine_ls_shift/su_mean 0.000
_refine_ls_structure_factor_coef Fsqd
_refine_ls_weighting_details 'calc w=1/[\s^2^(Fo^2^)+(0.0000P)^2^+16.2482P] where P=(Fo^2^+2Fc^2^)/3'
_refine_ls_weighting_scheme calc
_refine_ls_wR_factor_gt 0.1947
_refine_ls_wR_factor_ref 0.2011
_reflns_number_gt 4324
_reflns_number_total 5217
_reflns_threshold_expression I>2\s(I)
_cod_data_source_file rz2529.cif
_cod_data_source_block I
_cod_original_sg_symbol_H-M 'P 21/c'
_cod_database_code 2228861
_cod_database_fobs_code 2228861

loop_
_symmetry_equiv_pos_as_xyz
'x, y, z'
'-x, y+1/2, -z+1/2'
'-x, -y, -z'
'x, -y-1/2, z-1/2'

loop_
_atom_site_type_symbol
_atom_site_label
_atom_site_fract_x
_atom_site_fract_y
_atom_site_fract_z
_atom_site_U_iso_or_equiv
_atom_site_adp_type
_atom_site_calc_flag
_atom_site_refinement_flags
_atom_site_occupancy
_atom_site_disorder_assembly
_atom_site_disorder_group
N N1 0.5923(4) 0.5239(4) 0.16321(15) 0.0249(9) Uani d . 1 . .
N N2 0.5777(4) 0.6625(4) 0.22597(14) 0.0263(9) Uani d . 1 A .
C C1 0.6305(5) 0.5745(5) 0.05490(18) 0.0246(10) Uani d . 1 . .
H H1A 0.5974 0.6492 0.0702 0.030 Uiso calc R 1 . .
C C2 0.6899(5) 0.5907(5) 0.01137(18) 0.0296(11) Uani d . 1 C .
C C3 0.7363(6) 0.4786(6) -0.01166(19) 0.0371(13) Uani d . 1 . .
H H3A 0.7751 0.4891 -0.0411 0.044 Uiso calc R 1 . .
C C4 0.7257(5) 0.3512(6) 0.0086(2) 0.0364(13) Uani d . 1 . .
H H4A 0.7570 0.2765 -0.0072 0.044 Uiso calc R 1 . .
C C5 0.6685(5) 0.3349(5) 0.0524(2) 0.0311(11) Uani d . 1 . .
H H5A 0.6620 0.2494 0.0663 0.037 Uiso calc R 1 . .
C C6 0.6204(5) 0.4472(5) 0.07570(18) 0.0261(10) Uani d . 1 . .
C C7 0.5504(6) 0.4246(6) 0.1218(2) 0.0381(13) Uani d . 1 . .
H H7A 0.4512 0.4292 0.1100 0.046 Uiso calc R 1 . .
H H7B 0.5728 0.3349 0.1357 0.046 Uiso calc R 1 . .
C C8 0.7251(5) 0.5590(6) 0.1867(2) 0.0376(13) Uani d . 1 . .
H H8A 0.8062 0.5288 0.1774 0.045 Uiso calc R 1 . .
C C9 0.7151(5) 0.6452(6) 0.2256(2) 0.0359(13) Uani d . 1 . .
H H9A 0.7882 0.6858 0.2481 0.043 Uiso calc R 1 . .
C C10 0.5055(5) 0.5895(5) 0.18780(16) 0.0224(10) Uani d . 1 . .
H H10A 0.4097 0.5848 0.1794 0.027 Uiso calc R 1 . .
C C11 0.5195(6) 0.7522(6) 0.26188(19) 0.0385(14) Uani d . 1 . .
H H11A 0.5179 0.8445 0.2494 0.046 Uiso calc PR 0.664(19) A 1
H H11B 0.5774 0.7490 0.2964 0.046 Uiso calc PR 0.664(19) A 1
H H11C 0.5614 0.8395 0.2615 0.046 Uiso d PR 0.336(19) A 2
H H11D 0.5441 0.7173 0.2967 0.046 Uiso d PR 0.336(19) A 2
C C12A 0.3691(10) 0.7065(12) 0.2651(4) 0.039(2) Uani d P 0.664(19) A 1
H H12A 0.3593 0.6279 0.2835 0.046 Uiso calc PR 0.664(19) A 1
C C13A 0.2577(11) 0.7700(13) 0.2440(4) 0.055(4) Uani d P 0.664(19) A 1
H H13A 0.2634 0.8489 0.2253 0.066 Uiso calc PR 0.664(19) A 1
H H13B 0.1720 0.7367 0.2476 0.066 Uiso calc PR 0.664(19) A 1
C C12B 0.3817(18) 0.766(2) 0.2496(7) 0.031(5) Uiso d P 0.336(19) A 2
H H12B 0.3441 0.8262 0.2233 0.037 Uiso calc PR 0.336(19) A 2
C C13B 0.298(3) 0.697(2) 0.2737(9) 0.050(7) Uiso d P 0.336(19) A 2
H H13C 0.3340 0.6370 0.3000 0.061 Uiso calc PR 0.336(19) A 2
H H13D 0.2030 0.7094 0.2642 0.061 Uiso calc PR 0.336(19) A 2
C C14 0.7016(6) 0.7302(6) -0.01020(19) 0.0362(13) Uani d . 1 . .
H H14A 0.7142 0.7244 -0.0460 0.043 Uiso calc R 1 B 1
H H14B 0.6177 0.7806 -0.0097 0.043 Uiso calc R 1 B 1
N N3A 0.8163(9) 0.7969(9) 0.0208(3) 0.028(2) Uani d P 0.784(7) C 1
N N4A 0.9335(6) 0.9437(8) 0.0716(2) 0.0304(13) Uani d P 0.784(7) C 1
C C15A 0.9519(7) 0.7540(10) 0.0311(4) 0.064(3) Uani d P 0.784(7) C 1
H H15A 0.9869 0.6761 0.0186 0.077 Uiso calc PR 0.784(7) C 1
C C16A 1.0226(8) 0.8469(9) 0.0623(4) 0.061(3) Uani d P 0.784(7) C 1
H H16A 1.1170 0.8454 0.0756 0.073 Uiso calc PR 0.784(7) C 1
C C17A 0.8076(7) 0.9105(8) 0.0463(3) 0.0297(16) Uani d P 0.784(7) C 1
H H17A 0.7272 0.9592 0.0465 0.036 Uiso calc PR 0.784(7) C 1
C C18A 0.9690(7) 1.0591(7) 0.1078(3) 0.0380(17) Uani d P 0.784(7) C 1
H H18A 0.9070 1.1336 0.0962 0.046 Uiso calc PR 0.784(7) C 1
H H18B 1.0623 1.0886 0.1072 0.046 Uiso calc PR 0.784(7) C 1
C C19A 0.9587(8) 1.0219(8) 0.1620(3) 0.046(2) Uani d P 0.784(7) C 1
H H19A 0.9747 1.0913 0.1864 0.056 Uiso calc PR 0.784(7) C 1
C C20A 0.9300(15) 0.9046(13) 0.1798(4) 0.074(4) Uani d P 0.784(7) C 1
H H20A 0.9128 0.8310 0.1574 0.089 Uiso calc PR 0.784(7) C 1
H H20B 0.9266 0.8944 0.2150 0.089 Uiso calc PR 0.784(7) C 1
N N3B 0.815(3) 0.834(4) 0.0292(13) 0.014(7) Uiso d P 0.216(7) C 2
N N4B 0.981(2) 0.896(2) 0.0929(9) 0.028(5) Uiso d P 0.216(7) C 2
C C15B 0.833(3) 0.969(3) 0.0291(12) 0.039(7) Uiso d P 0.216(7) C 2
H H15B 0.7829 1.0269 0.0045 0.047 Uiso calc PR 0.216(7) C 2
C C16B 0.933(3) 1.011(3) 0.0687(11) 0.029(7) Uiso d P 0.216(7) C 2
H H16B 0.9612 1.0991 0.0774 0.034 Uiso calc PR 0.216(7) C 2
C C17B 0.913(2) 0.792(2) 0.0705(8) 0.021(5) Uiso d P 0.216(7) C 2
H H17B 0.9292 0.7032 0.0810 0.025 Uiso calc PR 0.216(7) C 2
C C18B 1.079(2) 0.897(2) 0.1437(8) 0.027(5) Uiso d P 0.216(7) C 2
H H18C 1.1247 0.8105 0.1488 0.032 Uiso calc PR 0.216(7) C 2
H H18D 1.1488 0.9652 0.1423 0.032 Uiso calc PR 0.216(7) C 2
C C19B 1.015(3) 0.925(3) 0.1883(10) 0.031(6) Uiso d P 0.216(7) C 2
H H19B 1.0729 0.9232 0.2209 0.037 Uiso calc PR 0.216(7) C 2
C C20B 0.883(4) 0.952(4) 0.1874(18) 0.056(12) Uiso d P 0.216(7) C 2
H H20C 0.8213 0.9552 0.1557 0.067 Uiso calc PR 0.216(7) C 2
H H20D 0.8531 0.9685 0.2184 0.067 Uiso calc PR 0.216(7) C 2
P P1A 0.44160(14) 0.94789(14) 0.10748(6) 0.0324(3) Uani d . 1 . .
F F1A 0.4146(8) 0.9819(5) 0.1629(2) 0.086(2) Uani d P 0.847(9) D 1
F F2A 0.3010(4) 1.0150(5) 0.0787(3) 0.073(2) Uani d P 0.847(9) D 1
F F3A 0.4734(6) 0.9122(5) 0.0510(2) 0.0663(17) Uani d P 0.847(9) D 1
F F4A 0.5829(5) 0.8749(6) 0.1327(2) 0.076(2) Uani d P 0.847(9) D 1
F F5 0.5155(4) 1.0898(4) 0.10670(16) 0.0693(12) Uani d . 1 D .
F F6 0.3674(3) 0.8058(3) 0.10771(14) 0.0463(9) Uani d . 1 D .
F F1B 0.318(3) 0.993(3) 0.1411(10) 0.045(7) Uiso d P 0.153(9) D 2
F F2B 0.343(3) 0.976(2) 0.0549(8) 0.037(6) Uiso d P 0.153(9) D 2
F F3B 0.556(3) 0.908(2) 0.0792(10) 0.045(7) Uiso d P 0.153(9) D 2
F F4B 0.539(2) 0.926(2) 0.1628(7) 0.026(5) Uiso d P 0.153(9) D 2
P P2A 0.10000(19) 0.4426(3) 0.14929(7) 0.0309(6) Uani d P 0.764(5) E 1
F F7A 0.2000(4) 0.5490(5) 0.12970(15) 0.0399(12) Uani d P 0.764(5) E 1
F F8A 0.1804(6) 0.3256(6) 0.1277(3) 0.079(2) Uani d P 0.764(5) E 1
F F9A 0.0039(8) 0.3374(6) 0.1711(3) 0.081(2) Uani d P 0.764(5) E 1
F F10A 0.2148(7) 0.4338(6) 0.20314(19) 0.0755(19) Uani d P 0.764(5) E 1
F F11A 0.0331(6) 0.5585(6) 0.1761(4) 0.099(3) Uani d P 0.764(5) E 1
F F12A -0.0023(7) 0.4527(10) 0.0967(3) 0.127(4) Uani d P 0.764(5) E 1
P P2B 0.0850(6) 0.3710(9) 0.1433(2) 0.0242(17) Uiso d P 0.236(5) E 2
F F7B -0.0640(14) 0.3262(15) 0.1484(5) 0.030(3) Uiso d P 0.236(5) E 2
F F8B 0.1292(17) 0.4035(17) 0.2036(6) 0.046(4) Uiso d P 0.236(5) E 2
F F9B 0.0238(18) 0.5234(19) 0.1331(7) 0.055(5) Uiso d P 0.236(5) E 2
F F10B 0.0506(14) 0.3422(15) 0.0841(5) 0.034(3) Uiso d P 0.236(5) E 2
F F11B 0.1506(15) 0.2290(16) 0.1537(6) 0.047(4) Uiso d P 0.236(5) E 2
F F12B 0.2312(14) 0.4321(16) 0.1348(5) 0.041(4) Uiso d P 0.236(5) E 2

loop_
_atom_site_aniso_label
_atom_site_aniso_U_11
_atom_site_aniso_U_22
_atom_site_aniso_U_33
_atom_site_aniso_U_12
_atom_site_aniso_U_13
_atom_site_aniso_U_23
N1 0.030(2) 0.022(2) 0.0226(19) 0.0010(17) 0.0056(16) 0.0028(16)
N2 0.034(2) 0.028(2) 0.0154(18) 0.0004(18) 0.0001(16) 0.0012(16)
C1 0.025(2) 0.023(3) 0.026(2) 0.0111(19) 0.0041(18) -0.001(2)
C2 0.034(3) 0.036(3) 0.017(2) 0.012(2) 0.0016(19) 0.005(2)
C3 0.042(3) 0.052(4) 0.019(2) 0.014(3) 0.011(2) -0.001(2)
C4 0.037(3) 0.044(3) 0.026(3) 0.021(3) 0.001(2) -0.008(2)
C5 0.034(3) 0.024(3) 0.032(3) 0.010(2) -0.002(2) 0.001(2)
C6 0.029(2) 0.027(3) 0.022(2) 0.003(2) 0.0029(18) -0.005(2)
C7 0.055(3) 0.028(3) 0.035(3) -0.013(3) 0.020(3) -0.010(2)
C8 0.027(3) 0.039(3) 0.046(3) 0.001(2) 0.006(2) -0.002(3)
C9 0.030(3) 0.044(3) 0.028(3) 0.001(2) -0.007(2) 0.003(2)
C10 0.029(2) 0.024(2) 0.015(2) -0.0006(19) 0.0050(17) 0.0024(18)
C11 0.066(4) 0.033(3) 0.020(3) -0.005(3) 0.018(3) -0.007(2)
C12A 0.046(6) 0.038(6) 0.035(5) -0.007(4) 0.017(4) -0.001(4)
C13A 0.053(7) 0.077(8) 0.038(6) -0.005(6) 0.016(5) -0.005(5)
C14 0.042(3) 0.043(3) 0.021(2) 0.005(3) 0.000(2) 0.010(2)
N3A 0.034(4) 0.025(5) 0.026(4) 0.000(3) 0.009(3) 0.003(3)
N4A 0.030(3) 0.025(4) 0.037(3) -0.004(3) 0.007(3) -0.003(3)
C15A 0.021(4) 0.065(6) 0.109(8) -0.005(4) 0.021(4) -0.049(6)
C16A 0.022(4) 0.058(6) 0.099(7) -0.003(4) 0.006(4) -0.044(5)
C17A 0.024(3) 0.026(4) 0.041(4) -0.004(3) 0.009(3) 0.009(4)
C18A 0.038(4) 0.023(4) 0.050(4) -0.003(3) 0.001(3) -0.009(3)
C19A 0.040(4) 0.045(5) 0.053(5) -0.004(4) 0.007(4) -0.011(4)
C20A 0.107(11) 0.076(9) 0.041(5) -0.039(8) 0.016(6) -0.004(5)
P1A 0.0294(7) 0.0260(7) 0.0402(8) -0.0003(6) 0.0022(6) 0.0082(6)
F1A 0.150(7) 0.056(3) 0.067(4) -0.014(4) 0.055(4) -0.009(3)
F2A 0.031(2) 0.048(3) 0.137(6) 0.011(2) 0.007(3) 0.046(3)
F3A 0.079(4) 0.070(3) 0.056(3) -0.004(3) 0.028(3) 0.002(3)
F4A 0.034(2) 0.076(4) 0.105(5) 0.000(2) -0.015(3) 0.037(3)
F5 0.084(3) 0.046(2) 0.068(3) -0.031(2) -0.008(2) 0.015(2)
F6 0.0441(19) 0.0322(18) 0.058(2) -0.0076(15) -0.0021(16) 0.0128(16)
P2A 0.0319(10) 0.0293(14) 0.0350(10) 0.0034(9) 0.0153(7) 0.0049(9)
F7A 0.035(2) 0.055(3) 0.031(2) -0.010(2) 0.0088(17) 0.003(2)
F8A 0.083(4) 0.054(4) 0.113(5) 0.005(3) 0.051(4) -0.025(4)
F9A 0.104(5) 0.070(4) 0.087(5) -0.041(4) 0.067(4) -0.015(4)
F10A 0.097(5) 0.082(4) 0.039(3) -0.017(4) -0.008(3) 0.025(3)
F11A 0.057(3) 0.063(4) 0.198(8) -0.008(3) 0.082(4) -0.032(5)
F12A 0.086(5) 0.165(8) 0.095(5) -0.078(5) -0.070(4) 0.070(6)

loop_
_atom_type_symbol
_atom_type_description
_atom_type_scat_dispersion_real
_atom_type_scat_dispersion_imag
_atom_type_scat_source
C C 0.0033 0.0016 'International Tables Vol C Tables 4.2.6.8 and 6.1.1.4'
H H 0.0000 0.0000 'International Tables Vol C Tables 4.2.6.8 and 6.1.1.4'
N N 0.0061 0.0033 'International Tables Vol C Tables 4.2.6.8 and 6.1.1.4'
F F 0.0171 0.0103 'International Tables Vol C Tables 4.2.6.8 and 6.1.1.4'
P P 0.1023 0.0942 'International Tables Vol C Tables 4.2.6.8 and 6.1.1.4'

loop_
_geom_angle_atom_site_label_1
_geom_angle_atom_site_label_2
_geom_angle_atom_site_label_3
_geom_angle_site_symmetry_1
_geom_angle_site_symmetry_3
_geom_angle
_geom_angle_publ_flag
C10 N1 C8 . . 107.8(4) ?
C10 N1 C7 . . 124.6(4) ?
C8 N1 C7 . . 127.4(4) ?
C10 N2 C9 . . 108.4(4) ?
C10 N2 C11 . . 125.8(4) ?
C9 N2 C11 . . 125.7(4) ?
C6 C1 C2 . . 120.1(4) ?
C6 C1 H1A . . 120.0 ?
C2 C1 H1A . . 120.0 ?
C3 C2 C1 . . 119.5(5) ?
C3 C2 C14 . . 121.3(5) ?
C1 C2 C14 . . 119.2(5) ?
C4 C3 C2 . . 120.8(5) ?
C4 C3 H3A . . 119.6 ?
C2 C3 H3A . . 119.6 ?
C5 C4 C3 . . 119.9(5) ?
C5 C4 H4A . . 120.0 ?
C3 C4 H4A . . 120.0 ?
C4 C5 C6 . . 119.8(5) ?
C4 C5 H5A . . 120.1 ?
C6 C5 H5A . . 120.1 ?
C1 C6 C5 . . 119.9(4) ?
C1 C6 C7 . . 121.6(4) ?
C5 C6 C7 . . 118.3(5) ?
N1 C7 C6 . . 112.4(4) ?
N1 C7 H7A . . 109.1 ?
C6 C7 H7A . . 109.1 ?
N1 C7 H7B . . 109.1 ?
C6 C7 H7B . . 109.1 ?
H7A C7 H7B . . 107.9 ?
C9 C8 N1 . . 107.1(5) ?
C9 C8 H8A . . 126.4 ?
N1 C8 H8A . . 126.4 ?
C8 C9 N2 . . 107.6(5) ?
C8 C9 H9A . . 126.2 ?
N2 C9 H9A . . 126.2 ?
N2 C10 N1 . . 109.1(4) ?
N2 C10 H10A . . 125.5 ?
N1 C10 H10A . . 125.5 ?
C12B C11 N2 . . 114.1(8) ?
N2 C11 C12A . . 110.2(5) ?
C12B C11 H11A . . 82.7 ?
N2 C11 H11A . . 109.6 ?
C12A C11 H11A . . 109.6 ?
C12B C11 H11B . . 127.9 ?
N2 C11 H11B . . 109.6 ?
C12A C11 H11B . . 109.6 ?
H11A C11 H11B . . 108.1 ?
C12B C11 H11C . . 108.9 ?
N2 C11 H11C . . 108.1 ?
C12A C11 H11C . . 132.5 ?
H11B C11 H11C . . 82.0 ?
C12B C11 H11D . . 108.9 ?
N2 C11 H11D . . 109.0 ?
C12A C11 H11D . . 85.1 ?
H11A C11 H11D . . 130.0 ?
H11C C11 H11D . . 107.7 ?
C13A C12A C11 . . 124.9(11) ?
C13A C12A H12A . . 117.6 ?
C11 C12A H12A . . 117.6 ?
C12A C13A H13A . . 120.0 ?
C12A C13A H13B . . 120.0 ?
H13A C13A H13B . . 120.0 ?
C13B C12B C11 . . 122(2) ?
C13B C12B H12B . . 119.0 ?
C11 C12B H12B . . 119.0 ?
C12B C13B H13C . . 120.0 ?
C12B C13B H13D . . 120.0 ?
H13C C13B H13D . . 120.0 ?
N3A C14 C2 . . 108.9(5) ?
C2 C14 N3B . . 114.6(12) ?
N3A C14 H14A . . 109.9 ?
C2 C14 H14A . . 109.9 ?
N3B C14 H14A . . 115.0 ?
N3A C14 H14B . . 109.9 ?
C2 C14 H14B . . 109.9 ?
N3B C14 H14B . . 98.2 ?
H14A C14 H14B . . 108.3 ?
C17A N3A C15A . . 108.7(7) ?
C17A N3A C14 . . 124.2(7) ?
C15A N3A C14 . . 127.1(8) ?
C17A N4A C16A . . 108.3(7) ?
C17A N4A C18A . . 126.2(7) ?
C16A N4A C18A . . 125.3(6) ?
C16A C15A N3A . . 106.2(7) ?
C16A C15A H15A . . 126.9 ?
N3A C15A H15A . . 126.9 ?
C15A C16A N4A . . 108.4(7) ?
C15A C16A H16A . . 125.8 ?
N4A C16A H16A . . 125.8 ?
N3A C17A N4A . . 108.4(7) ?
N3A C17A H17A . . 125.8 ?
N4A C17A H17A . . 125.8 ?
N4A C18A C19A . . 111.5(6) ?
N4A C18A H18A . . 109.3 ?
C19A C18A H18A . . 109.3 ?
N4A C18A H18B . . 109.3 ?
C19A C18A H18B . . 109.3 ?
H18A C18A H18B . . 108.0 ?
C20A C19A C18A . . 128.4(8) ?
C20A C19A H19A . . 115.8 ?
C18A C19A H19A . . 115.8 ?
C19A C20A H20A . . 120.0 ?
C19A C20A H20B . . 120.0 ?
H20A C20A H20B . . 120.0 ?
C15B N3B C17B . . 103(3) ?
C15B N3B C14 . . 132(3) ?
C17B N3B C14 . . 125(3) ?
C17B N4B C16B . . 111(2) ?
C17B N4B C18B . . 127(2) ?
C16B N4B C18B . . 121(2) ?
C16B C15B N3B . . 112(3) ?
C16B C15B H15B . . 123.8 ?
N3B C15B H15B . . 123.8 ?
C15B C16B N4B . . 104(3) ?
C15B C16B H16B . . 128.1 ?
N4B C16B H16B . . 128.1 ?
N4B C17B N3B . . 110(2) ?
N4B C17B H17B . . 125.0 ?
N3B C17B H17B . . 125.0 ?
C19B C18B N4B . . 114(2) ?
C19B C18B H18C . . 108.7 ?
N4B C18B H18C . . 108.7 ?
C19B C18B H18D . . 108.7 ?
N4B C18B H18D . . 108.7 ?
H18C C18B H18D . . 107.6 ?
C20B C19B C18B . . 127(3) ?
C20B C19B H19B . . 116.6 ?
C18B C19B H19B . . 116.6 ?
C19B C20B H20C . . 120.0 ?
C19B C20B H20D . . 120.0 ?
H20C C20B H20D . . 120.0 ?
F3B P1A F2B . . 90.9(13) ?
F3B P1A F1A . . 141.7(10) ?
F2B P1A F1A . . 126.4(10) ?
F3B P1A F5 . . 80.5(9) ?
F2B P1A F5 . . 92.6(9) ?
F1A P1A F5 . . 88.9(3) ?
F3B P1A F4B . . 91.7(12) ?
F2B P1A F4B . . 176.8(12) ?
F1A P1A F4B . . 50.7(7) ?
F5 P1A F4B . . 86.0(7) ?
F3B P1A F6 . . 99.3(9) ?
F2B P1A F6 . . 87.0(8) ?
F1A P1A F6 . . 91.5(3) ?
F5 P1A F6 . . 179.5(2) ?
F4B P1A F6 . . 94.4(7) ?
F3B P1A F2A . . 122.9(10) ?
F1A P1A F2A . . 93.3(4) ?
F5 P1A F2A . . 89.1(2) ?
F4B P1A F2A . . 143.7(8) ?
F6 P1A F2A . . 90.7(2) ?
F3B P1A F4A . . 53.8(10) ?
F2B P1A F4A . . 142.9(10) ?
F1A P1A F4A . . 90.4(4) ?
F5 P1A F4A . . 92.3(3) ?
F6 P1A F4A . . 87.9(2) ?
F2A P1A F4A . . 176.0(4) ?
F2B P1A F3A . . 54.9(9) ?
F1A P1A F3A . . 178.6(4) ?
F5 P1A F3A . . 90.7(3) ?
F4B P1A F3A . . 127.9(8) ?
F6 P1A F3A . . 88.9(2) ?
F2A P1A F3A . . 88.0(3) ?
F4A P1A F3A . . 88.2(3) ?
F3B P1A F1B . . 177.8(13) ?
F2B P1A F1B . . 91.2(12) ?
F5 P1A F1B . . 98.6(9) ?
F4B P1A F1B . . 86.1(11) ?
F6 P1A F1B . . 81.7(9) ?
F2A P1A F1B . . 59.1(9) ?
F4A P1A F1B . . 124.3(9) ?
F3A P1A F1B . . 145.4(9) ?
F12A P2A F11A . . 95.2(5) ?
F12A P2A F8A . . 91.0(5) ?
F11A P2A F8A . . 173.8(4) ?
F12A P2A F9A . . 91.6(4) ?
F11A P2A F9A . . 89.3(3) ?
F8A P2A F9A . . 91.3(4) ?
F12A P2A F7A . . 90.6(3) ?
F11A P2A F7A . . 90.0(3) ?
F8A P2A F7A . . 89.2(3) ?
F9A P2A F7A . . 177.7(3) ?
F12A P2A F10A . . 176.9(4) ?
F11A P2A F10A . . 86.3(4) ?
F8A P2A F10A . . 87.5(4) ?
F9A P2A F10A . . 91.1(4) ?
F7A P2A F10A . . 86.7(3) ?
F10B P2B F11B . . 90.6(9) ?
F10B P2B F7B . . 90.3(8) ?
F11B P2B F7B . . 95.5(9) ?
F10B P2B F8B . . 176.6(9) ?
F11B P2B F8B . . 89.1(8) ?
F7B P2B F8B . . 93.1(8) ?
F10B P2B F12B . . 87.8(7) ?
F11B P2B F12B . . 90.6(8) ?
F7B P2B F12B . . 173.7(9) ?
F8B P2B F12B . . 88.8(8) ?
F10B P2B F9B . . 90.3(9) ?
F11B P2B F9B . . 177.1(10) ?
F7B P2B F9B . . 87.2(9) ?
F8B P2B F9B . . 89.8(10) ?
F12B P2B F9B . . 86.8(9) ?

loop_
_geom_bond_atom_site_label_1
_geom_bond_atom_site_label_2
_geom_bond_site_symmetry_2
_geom_bond_distance
_geom_bond_publ_flag
N1 C10 . 1.335(6) ?
N1 C8 . 1.381(6) ?
N1 C7 . 1.462(6) ?
N2 C10 . 1.323(6) ?
N2 C9 . 1.370(7) ?
N2 C11 . 1.486(6) ?
C1 C6 . 1.385(7) ?
C1 C2 . 1.386(6) ?
C1 H1A . 0.9300 ?
C2 C3 . 1.383(7) ?
C2 C14 . 1.506(7) ?
C3 C4 . 1.380(8) ?
C3 H3A . 0.9300 ?
C4 C5 . 1.379(7) ?
C4 H4A . 0.9300 ?
C5 C6 . 1.395(7) ?
C5 H5A . 0.9300 ?
C6 C7 . 1.517(7) ?
C7 H7A . 0.9700 ?
C7 H7B . 0.9700 ?
C8 C9 . 1.344(8) ?
C8 H8A . 0.9300 ?
C9 H9A . 0.9300 ?
C10 H10A . 0.9300 ?
C11 C12B . 1.343(18) ?
C11 C12A . 1.570(11) ?
C11 H11A . 0.9700 ?
C11 H11B . 0.9700 ?
C11 H11C . 0.9600 ?
C11 H11D . 0.9601 ?
C12A C13A . 1.294(17) ?
C12A H12A . 0.9300 ?
C13A H13A . 0.9300 ?
C13A H13B . 0.9300 ?
C12B C13B . 1.32(3) ?
C12B H12B . 0.9300 ?
C13B H13C . 0.9300 ?
C13B H13D . 0.9300 ?
C14 N3A . 1.422(10) ?
C14 N3B . 1.71(3) ?
C14 H14A . 0.9700 ?
C14 H14B . 0.9700 ?
N3A C17A . 1.319(11) ?
N3A C15A . 1.380(11) ?
N4A C17A . 1.332(9) ?
N4A C16A . 1.354(10) ?
N4A C18A . 1.482(9) ?
C15A C16A . 1.335(11) ?
C15A H15A . 0.9300 ?
C16A H16A . 0.9300 ?
C17A H17A . 0.9300 ?
C18A C19A . 1.487(11) ?
C18A H18A . 0.9700 ?
C18A H18B . 0.9700 ?
C19A C20A . 1.303(14) ?
C19A H19A . 0.9300 ?
C20A H20A . 0.9300 ?
C20A H20B . 0.9300 ?
N3B C15B . 1.35(5) ?
N3B C17B . 1.37(4) ?
N4B C17B . 1.30(3) ?
N4B C16B . 1.35(4) ?
N4B C18B . 1.48(3) ?
C15B C16B . 1.35(4) ?
C15B H15B . 0.9300 ?
C16B H16B . 0.9300 ?
C17B H17B . 0.9300 ?
C18B C19B . 1.45(3) ?
C18B H18C . 0.9700 ?
C18B H18D . 0.9700 ?
C19B C20B . 1.32(5) ?
C19B H19B . 0.9300 ?
C20B H20C . 0.9300 ?
C20B H20D . 0.9300 ?
P1A F3B . 1.52(2) ?
P1A F2B . 1.55(2) ?
P1A F1A . 1.558(5) ?
P1A F5 . 1.586(4) ?
P1A F4B . 1.587(18) ?
P1A F6 . 1.588(3) ?
P1A F2A . 1.592(4) ?
P1A F4A . 1.597(5) ?
P1A F3A . 1.606(5) ?
P1A F1B . 1.69(2) ?
P2A F12A . 1.543(5) ?
P2A F11A . 1.557(6) ?
P2A F8A . 1.570(6) ?
P2A F9A . 1.587(5) ?
P2A F7A . 1.595(4) ?
P2A F10A . 1.629(5) ?
P2B F10B . 1.543(14) ?
P2B F11B . 1.552(17) ?
P2B F7B . 1.567(15) ?
P2B F8B . 1.586(17) ?
P2B F12B . 1.620(15) ?
P2B F9B . 1.628(19) ?

loop_
_geom_hbond_atom_site_label_D
_geom_hbond_atom_site_label_H
_geom_hbond_atom_site_label_A
_geom_hbond_site_symmetry_A
_geom_hbond_distance_DH
_geom_hbond_distance_HA
_geom_hbond_distance_DA
_geom_hbond_angle_DHA
_geom_hbond_publ_flag
C3 H3A F7A 3_665 0.93 2.40 3.276(6) 156 yes
C5 H5A F5 1_545 0.93 2.51 3.320(6) 146 yes
C8 H8A F11A 1_655 0.93 2.27 3.107(8) 150 yes
C10 H10A F7A . 0.93 2.25 3.130(6) 158 yes
C16A H16A F6 1_655 0.93 2.48 3.407(9) 172 yes
C20A H20A Cg2 1_555 0.93 2.89 3.489(11) 123 yes
C20B H20C Cg3 1_555 0.93 2.84 3.44(5) 124 yes

loop_
_geom_torsion_atom_site_label_1
_geom_torsion_atom_site_label_2
_geom_torsion_atom_site_label_3
_geom_torsion_atom_site_label_4
_geom_torsion_site_symmetry_1
_geom_torsion_site_symmetry_2
_geom_torsion_site_symmetry_3
_geom_torsion_site_symmetry_4
_geom_torsion
_geom_torsion_publ_flag
C6 C1 C2 C3 . . . . 1.3(7) ?
C6 C1 C2 C14 . . . . -179.2(5) ?
C1 C2 C3 C4 . . . . -0.9(8) ?
C14 C2 C3 C4 . . . . 179.7(5) ?
C2 C3 C4 C5 . . . . -0.1(8) ?
C3 C4 C5 C6 . . . . 0.6(8) ?
C2 C1 C6 C5 . . . . -0.9(7) ?
C2 C1 C6 C7 . . . . -177.2(5) ?
C4 C5 C6 C1 . . . . -0.1(7) ?
C4 C5 C6 C7 . . . . 176.4(5) ?
C10 N1 C7 C6 . . . . 133.8(5) ?
C8 N1 C7 C6 . . . . -51.7(7) ?
C1 C6 C7 N1 . . . . -45.3(7) ?
C5 C6 C7 N1 . . . . 138.3(5) ?
C10 N1 C8 C9 . . . . 0.4(6) ?
C7 N1 C8 C9 . . . . -174.8(5) ?
N1 C8 C9 N2 . . . . 0.2(6) ?
C10 N2 C9 C8 . . . . -0.7(6) ?
C11 N2 C9 C8 . . . . -178.5(5) ?
C9 N2 C10 N1 . . . . 1.0(5) ?
C11 N2 C10 N1 . . . . 178.7(4) ?
C8 N1 C10 N2 . . . . -0.9(5) ?
C7 N1 C10 N2 . . . . 174.5(4) ?
C10 N2 C11 C12B . . . . -6.5(13) ?
C9 N2 C11 C12B . . . . 170.9(12) ?
C10 N2 C11 C12A . . . . 23.7(8) ?
C9 N2 C11 C12A . . . . -159.0(6) ?
C12B C11 C12A C13A . . . . -3.5(16) ?
N2 C11 C12A C13A . . . . -107.0(9) ?
N2 C11 C12B C13B . . . . 99.6(18) ?
C12A C11 C12B C13B . . . . 11.5(14) ?
C3 C2 C14 N3A . . . . -101.3(6) ?
C1 C2 C14 N3A . . . . 79.2(7) ?
C3 C2 C14 N3B . . . . -112.3(13) ?
C1 C2 C14 N3B . . . . 68.2(14) ?
C2 C14 N3A C17A . . . . -120.4(7) ?
N3B C14 N3A C17A . . . . 1(6) ?
C2 C14 N3A C15A . . . . 57.2(10) ?
C17A N3A C15A C16A . . . . -1.1(11) ?
C14 N3A C15A C16A . . . . -179.1(8) ?
N3A C15A C16A N4A . . . . 0.5(12) ?
C17A N4A C16A C15A . . . . 0.4(12) ?
C18A N4A C16A C15A . . . . 174.9(8) ?
C15A N3A C17A N4A . . . . 1.4(9) ?
C14 N3A C17A N4A . . . . 179.4(7) ?
C16A N4A C17A N3A . . . . -1.1(9) ?
C18A N4A C17A N3A . . . . -175.5(7) ?
C17A N4A C18A C19A . . . . 87.4(10) ?
C16A N4A C18A C19A . . . . -86.1(10) ?
N4A C18A C19A C20A . . . . 3.4(14) ?
N3A C14 N3B C15B . . . . 133(9) ?
C2 C14 N3B C15B . . . . -164(3) ?
N3A C14 N3B C17B . . . . -47(6) ?
C2 C14 N3B C17B . . . . 15(3) ?
C17B N3B C15B C16B . . . . -2(4) ?
C14 N3B C15B C16B . . . . 178(3) ?
N3B C15B C16B N4B . . . . 2(4) ?
C17B N4B C16B C15B . . . . -2(3) ?
C18B N4B C16B C15B . . . . -171(2) ?
C16B N4B C17B N3B . . . . 1(3) ?
C18B N4B C17B N3B . . . . 169(2) ?
C15B N3B C17B N4B . . . . 1(3) ?
C14 N3B C17B N4B . . . . -179(2) ?
C17B N4B C18B C19B . . . . -90(3) ?
C16B N4B C18B C19B . . . . 78(3) ?
N4B C18B C19B C20B . . . . -2(4) ?
